data_7120585
loop_
_publ_author_name
'Gampe, Dominique Mario'
'Schramm, Stefan'
'N\"oller, Florian'
'Weiss, Dieter'
'G\"orls, Helmar'
'Naumov, Pance'
'Beckert, Rainer'

_publ_section_title
;
 Pushing to the Low Limits: Tetraazaanthracenes with Very Low-Lying LUMO
 Levels and Near-Infrared Absorption
;
_journal_name_full 'Chem. Commun.'
_journal_paper_doi 10.1039/C7CC05224C
_journal_year 2017
_chemical_formula_moiety 'C20 H20 N4 O S2'
_chemical_formula_sum 'C20 H20 N4 O S2'
_chemical_formula_weight 396.52
_chemical_name_systematic
; 
 ? 
;
_space_group_IT_number 14
_symmetry_cell_setting monoclinic
_symmetry_space_group_name_Hall '-P 2ybc'
_symmetry_space_group_name_H-M 'P 1 21/c 1'
_atom_sites_solution_hydrogens mixed
_atom_sites_solution_primary direct
_atom_sites_solution_secondary difmap
_audit_creation_method SHELXL-97
_audit_update_record
;
2017-07-06 deposited with the CCDC.
2017-08-23 downloaded from the CCDC.
;
_cell_angle_alpha 90
_cell_angle_beta 104.844(1)
_cell_angle_gamma 90
_cell_formula_units_Z 12
_cell_length_a 18.3460(4)
_cell_length_b 13.6120(3)
_cell_length_c 23.8450(5)
_cell_measurement_reflns_used 67548
_cell_measurement_temperature 133(2)
_cell_measurement_theta_max 27.56
_cell_measurement_theta_min 1.89
_cell_volume 5756.0(2)
_computing_cell_refinement DENZO
_computing_data_collection COLLECT
_computing_data_reduction DENZO
_computing_molecular_graphics SHELXTL/PC
_computing_publication_material SHELXL-97
_computing_structure_refinement 'SHELXL-97 (Sheldrick, 2008)'
_computing_structure_solution 'SHELXS-97 (Sheldrick, 2008)'
_diffrn_ambient_temperature 133(2)
_diffrn_measured_fraction_theta_full 0.994
_diffrn_measured_fraction_theta_max 0.994
_diffrn_measurement_device_type KappaCCD
_diffrn_measurement_method 'phi- + omega-scan'
_diffrn_radiation_monochromator graphite
_diffrn_radiation_source 'fine-focus sealed tube'
_diffrn_radiation_type MoK\a
_diffrn_radiation_wavelength 0.71073
_diffrn_reflns_av_R_equivalents 0.0481
_diffrn_reflns_av_sigmaI/netI 0.0415
_diffrn_reflns_limit_h_max 23
_diffrn_reflns_limit_h_min -23
_diffrn_reflns_limit_k_max 17
_diffrn_reflns_limit_k_min -17
_diffrn_reflns_limit_l_max 30
_diffrn_reflns_limit_l_min -29
_diffrn_reflns_number 67584
_diffrn_reflns_theta_full 27.56
_diffrn_reflns_theta_max 27.56
_diffrn_reflns_theta_min 1.89
_exptl_absorpt_coefficient_mu 0.295
_exptl_absorpt_correction_T_max 0.7456
_exptl_absorpt_correction_T_min 0.6500
_exptl_absorpt_correction_type multi-scan
_exptl_absorpt_process_details 'SADABS, Bruker-AXS, 2002'
_exptl_crystal_colour light_yellow
_exptl_crystal_density_diffrn 1.373
_exptl_crystal_density_method 'not measured'
_exptl_crystal_description prism
_exptl_crystal_F_000 2496
_exptl_crystal_size_max 0.122
_exptl_crystal_size_mid 0.108
_exptl_crystal_size_min 0.096
_refine_diff_density_max 0.942
_refine_diff_density_min -0.486
_refine_diff_density_rms 0.066
_refine_ls_extinction_method none
_refine_ls_goodness_of_fit_ref 1.135
_refine_ls_hydrogen_treatment mixed
_refine_ls_matrix_type full
_refine_ls_number_parameters 944
_refine_ls_number_reflns 13218
_refine_ls_number_restraints 0
_refine_ls_restrained_S_all 1.135
_refine_ls_R_factor_all 0.0960
_refine_ls_R_factor_gt 0.0738
_refine_ls_shift/su_max 0.001
_refine_ls_shift/su_mean 0.000
_refine_ls_structure_factor_coef Fsqd
_refine_ls_weighting_details 'calc w=1/[\s^2^(Fo^2^)+(0.0438P)^2^+10.0211P] where P=(Fo^2^+2Fc^2^)/3'
_refine_ls_weighting_scheme calc
_refine_ls_wR_factor_gt 0.1595
_refine_ls_wR_factor_ref 0.1725
_reflns_number_gt 10486
_reflns_number_total 13218
_reflns_threshold_expression >2sigma(I)
_cod_data_source_file c7cc05224c2.cif
_cod_data_source_block FO5783
_cod_original_sg_symbol_H-M 'P 21/c'
_cod_database_code 7120585

loop_
_symmetry_equiv_pos_as_xyz
'x, y, z'
'-x, y+1/2, -z+1/2'
'-x, -y, -z'
'x, -y-1/2, z-1/2'

loop_
_atom_site_label
_atom_site_type_symbol
_atom_site_fract_x
_atom_site_fract_y
_atom_site_fract_z
_atom_site_U_iso_or_equiv
_atom_site_adp_type
_atom_site_occupancy
_atom_site_symmetry_multiplicity
_atom_site_calc_flag
_atom_site_refinement_flags
S1A S 0.15514(4) 0.61868(6) 0.53012(3) 0.03214(17) Uani 1 1 d .
S2A S -0.03622(5) 0.48823(7) 0.40237(3) 0.0423(2) Uani 1 1 d .
O1A O 0.27397(13) 0.76908(18) 0.45118(9) 0.0436(6) Uani 1 1 d .
N1A N 0.26876(14) 0.73572(19) 0.54701(11) 0.0344(6) Uani 1 1 d .
N2A N 0.18766(14) 0.6282(2) 0.65587(11) 0.0352(6) Uani 1 1 d .
N3A N 0.03981(14) 0.5433(2) 0.43782(11) 0.0361(6) Uani 1 1 d .
N4A N -0.03225(16) 0.5075(2) 0.33639(11) 0.0414(6) Uani 1 1 d .
C1A C 0.24270(17) 0.7228(2) 0.48899(13) 0.0352(7) Uani 1 1 d .
C2A C 0.18060(17) 0.6615(2) 0.46946(12) 0.0325(6) Uani 1 1 d .
C3A C 0.22757(16) 0.6842(2) 0.57395(13) 0.0326(6) Uani 1 1 d .
C4A C 0.23799(17) 0.6820(2) 0.63689(13) 0.0324(6) Uani 1 1 d .
C5A C 0.29543(18) 0.7343(3) 0.67431(14) 0.0394(7) Uani 1 1 d .
H5A H 0.329(2) 0.768(3) 0.6589(15) 0.041(9) Uiso 1 1 d .
C6A C 0.3019(2) 0.7297(3) 0.73308(15) 0.0450(8) Uani 1 1 d .
H6A H 0.339(2) 0.762(3) 0.7568(17) 0.052(11) Uiso 1 1 d .
C7A C 0.25082(19) 0.6746(3) 0.75290(14) 0.0416(8) Uani 1 1 d .
H7A H 0.253(2) 0.667(3) 0.7922(16) 0.045(10) Uiso 1 1 d .
C8A C 0.19484(19) 0.6251(3) 0.71283(14) 0.0397(7) Uani 1 1 d .
H8A H 0.1606(17) 0.591(2) 0.7251(13) 0.024(8) Uiso 1 1 d .
C9A C 0.14124(17) 0.6362(2) 0.41035(13) 0.0336(6) Uani 1 1 d .
C10A C 0.1648(2) 0.6648(3) 0.36238(14) 0.0424(8) Uani 1 1 d .
H10A H 0.208(2) 0.698(3) 0.3667(15) 0.042(10) Uiso 1 1 d .
C11A C 0.1235(2) 0.6435(3) 0.30484(15) 0.0484(9) Uani 1 1 d .
H11A H 0.147(2) 0.665(3) 0.2756(16) 0.052(11) Uiso 1 1 d .
C12A C 0.0577(2) 0.5924(3) 0.29252(14) 0.0454(8) Uani 1 1 d .
H12A H 0.029(2) 0.576(3) 0.2522(16) 0.049(10) Uiso 1 1 d .
C13A C 0.03127(18) 0.5595(2) 0.33957(13) 0.0368(7) Uani 1 1 d .
C14A C 0.07293(17) 0.5803(2) 0.39827(13) 0.0331(6) Uani 1 1 d .
C15A C 0.34036(18) 0.8286(3) 0.47347(14) 0.0360(7) Uani 1 1 d .
H15B H 0.3805(19) 0.786(2) 0.4932(14) 0.035(9) Uiso 1 1 d .
H15A H 0.3262(19) 0.882(3) 0.5008(15) 0.044(10) Uiso 1 1 d .
C16A C 0.35823(18) 0.8751(2) 0.42094(13) 0.0336(6) Uani 1 1 d .
H16B H 0.3676(17) 0.822(2) 0.3949(13) 0.028(8) Uiso 1 1 d .
H16A H 0.3143(19) 0.916(2) 0.4002(14) 0.037(9) Uiso 1 1 d .
C17A C 0.42673(18) 0.9417(2) 0.43701(13) 0.0335(6) Uani 1 1 d .
H17B H 0.4720(19) 0.900(3) 0.4601(15) 0.042(9) Uiso 1 1 d .
H17A H 0.418(2) 0.997(3) 0.4624(17) 0.053(11) Uiso 1 1 d .
C18A C 0.44661(18) 0.9860(2) 0.38414(13) 0.0351(7) Uani 1 1 d .
H18B H 0.4582(18) 0.929(3) 0.3568(14) 0.038(9) Uiso 1 1 d .
H18A H 0.403(2) 1.022(3) 0.3613(15) 0.043(10) Uiso 1 1 d .
C19A C 0.5116(2) 1.0587(3) 0.40029(15) 0.0430(8) Uani 1 1 d .
H19B H 0.555(2) 1.024(3) 0.4234(16) 0.043(10) Uiso 1 1 d .
H19A H 0.499(2) 1.112(3) 0.4258(16) 0.052(11) Uiso 1 1 d .
C20A C 0.5310(3) 1.1052(4) 0.3483(2) 0.0590(11) Uani 1 1 d .
H20B H 0.552(2) 1.058(3) 0.3296(19) 0.065(13) Uiso 1 1 d .
H20A H 0.572(2) 1.157(3) 0.3638(16) 0.053(11) Uiso 1 1 d .
H20C H 0.487(3) 1.138(4) 0.322(2) 0.083(16) Uiso 1 1 d .
S1B S 0.63464(4) 0.78414(6) 0.53303(3) 0.03373(18) Uani 1 1 d .
S2B S 0.45059(5) 0.62958(6) 0.40960(3) 0.03897(19) Uani 1 1 d .
O1B O 0.74664(14) 0.93696(19) 0.44962(10) 0.0495(6) Uani 1 1 d .
N1B N 0.74943(15) 0.8985(2) 0.54612(12) 0.0392(6) Uani 1 1 d .
N2B N 0.67723(16) 0.7906(2) 0.65886(12) 0.0447(7) Uani 1 1 d .
N3B N 0.52180(15) 0.69542(19) 0.44313(11) 0.0350(6) Uani 1 1 d .
N4B N 0.44834(16) 0.6547(2) 0.34287(11) 0.0394(6) Uani 1 1 d .
C1B C 0.71735(18) 0.8895(2) 0.48848(14) 0.0379(7) Uani 1 1 d .
C2B C 0.65454(17) 0.8300(2) 0.47096(13) 0.0349(7) Uani 1 1 d .
C3B C 0.71046(17) 0.8460(2) 0.57477(13) 0.0345(6) Uani 1 1 d .
C4B C 0.72880(18) 0.8381(2) 0.63804(14) 0.0373(7) Uani 1 1 d .
C5B C 0.7941(2) 0.8766(3) 0.67293(16) 0.0485(9) Uani 1 1 d .
H5B H 0.828(2) 0.910(3) 0.6586(17) 0.056(12) Uiso 1 1 d .
C6B C 0.8079(3) 0.8671(3) 0.73257(17) 0.0564(10) Uani 1 1 d .
H6B H 0.854(2) 0.896(3) 0.7551(17) 0.054(11) Uiso 1 1 d .
C7B C 0.7556(3) 0.8186(3) 0.75412(16) 0.0590(11) Uani 1 1 d .
H7B H 0.760(2) 0.809(3) 0.7948(19) 0.064(12) Uiso 1 1 d .
C8B C 0.6911(2) 0.7819(3) 0.71587(16) 0.0547(10) Uani 1 1 d .
H8B H 0.654(2) 0.754(3) 0.7300(18) 0.066(13) Uiso 1 1 d .
C9B C 0.61084(18) 0.8071(2) 0.41282(13) 0.0355(7) Uani 1 1 d .
C10B C 0.6255(2) 0.8473(3) 0.36366(14) 0.0410(7) Uani 1 1 d .
H10B H 0.6671(17) 0.893(2) 0.3686(13) 0.028(8) Uiso 1 1 d .
C11B C 0.5821(2) 0.8251(3) 0.30702(14) 0.0434(8) Uani 1 1 d .
H11B H 0.5961(19) 0.861(3) 0.2775(16) 0.044(10) Uiso 1 1 d .
C12B C 0.5237(2) 0.7610(3) 0.29607(14) 0.0417(8) Uani 1 1 d .
H12B H 0.4954(19) 0.747(2) 0.2582(15) 0.039(9) Uiso 1 1 d .
C13B C 0.50520(18) 0.7171(2) 0.34463(13) 0.0370(7) Uani 1 1 d .
C14B C 0.54801(17) 0.7410(2) 0.40232(13) 0.0336(6) Uani 1 1 d .
C15B C 0.8119(2) 0.9967(3) 0.47118(16) 0.0437(8) Uani 1 1 d .
H15D H 0.8011(18) 1.052(2) 0.4980(14) 0.034(9) Uiso 1 1 d .
H15C H 0.851(2) 0.958(3) 0.4950(15) 0.041(9) Uiso 1 1 d .
C16B C 0.8336(2) 1.0361(3) 0.41783(15) 0.0425(8) Uani 1 1 d .
H16D H 0.7912(18) 1.077(2) 0.3965(14) 0.032(8) Uiso 1 1 d .
H16C H 0.845(2) 0.981(3) 0.3930(17) 0.054(11) Uiso 1 1 d .
C17B C 0.9037(2) 1.0986(3) 0.43365(15) 0.0421(8) Uani 1 1 d .
H17D H 0.894(2) 1.161(3) 0.4561(16) 0.050(10) Uiso 1 1 d .
H17C H 0.950(2) 1.057(3) 0.4597(16) 0.048(10) Uiso 1 1 d .
C18B C 0.9272(2) 1.1377(3) 0.38079(16) 0.0442(8) Uani 1 1 d .
H18D H 0.881(2) 1.170(3) 0.3545(16) 0.052(11) Uiso 1 1 d .
H18C H 0.930(2) 1.084(3) 0.3565(19) 0.067(13) Uiso 1 1 d .
C19B C 0.9962(3) 1.2029(4) 0.3975(2) 0.0642(12) Uani 1 1 d .
H19D H 1.041(2) 1.148(3) 0.4141(16) 0.045(10) Uiso 1 1 d .
H19C H 0.980(2) 1.257(3) 0.4182(19) 0.068(13) Uiso 1 1 d .
C20B C 1.0185(3) 1.2460(4) 0.3458(2) 0.0859(17) Uani 1 1 d .
H20E H 1.0377 1.1937 0.3252 0.129 Uiso 1 1 calc R
H20D H 1.0580 1.2955 0.3592 0.129 Uiso 1 1 calc R
H20F H 0.9745 1.2768 0.3196 0.129 Uiso 1 1 calc R
S1C S 0.34090(5) 0.49728(6) 0.47219(3) 0.03847(19) Uani 1 1 d .
S2C S 0.52270(5) 0.64811(7) 0.59791(4) 0.0463(2) Uani 1 1 d .
O1C O 0.21550(14) 0.35934(19) 0.55090(10) 0.0469(6) Uani 1 1 d .
N1C N 0.22202(16) 0.3921(2) 0.45513(12) 0.0419(6) Uani 1 1 d .
N2C N 0.30699(17) 0.4926(2) 0.34725(12) 0.0450(7) Uani 1 1 d .
N3C N 0.44916(15) 0.5869(2) 0.56259(11) 0.0381(6) Uani 1 1 d .
N4C N 0.51916(17) 0.6291(2) 0.66346(12) 0.0439(7) Uani 1 1 d .
C1C C 0.24900(19) 0.4021(2) 0.51335(14) 0.0389(7) Uani 1 1 d .
C2C C 0.31465(18) 0.4586(2) 0.53299(13) 0.0359(7) Uani 1 1 d .
C3C C 0.26570(19) 0.4383(2) 0.42893(14) 0.0412(7) Uani 1 1 d .
C4C C 0.2546(2) 0.4436(3) 0.36535(15) 0.0428(8) Uani 1 1 d .
C5C C 0.1935(2) 0.4000(3) 0.32832(16) 0.0539(9) Uani 1 1 d .
H5C H 0.154(2) 0.366(3) 0.3510(17) 0.061(12) Uiso 1 1 d .
C6C C 0.1856(3) 0.4082(3) 0.26922(17) 0.0606(11) Uani 1 1 d .
H6C H 0.139(3) 0.378(4) 0.250(2) 0.088(16) Uiso 1 1 d .
C7C C 0.2400(3) 0.4586(3) 0.25034(15) 0.0614(11) Uani 1 1 d .
H7C H 0.2362 0.4644 0.2100 0.074 Uiso 1 1 calc R
C8C C 0.2974(2) 0.4988(3) 0.28831(16) 0.0486(9) Uani 1 1 d .
H8C H 0.3311(16) 0.525(2) 0.2808(12) 0.015(7) Uiso 1 1 d .
C9C C 0.35471(19) 0.4843(2) 0.59180(14) 0.0382(7) Uani 1 1 d .
C10C C 0.3330(2) 0.4513(3) 0.64032(15) 0.0448(8) Uani 1 1 d .
H10C H 0.287(2) 0.408(3) 0.6356(16) 0.051(10) Uiso 1 1 d .
C11C C 0.3727(2) 0.4772(3) 0.69741(15) 0.0476(8) Uani 1 1 d .
H11C H 0.353(2) 0.443(3) 0.7327(17) 0.063(12) Uiso 1 1 d .
C12C C 0.4350(2) 0.5358(3) 0.70910(14) 0.0449(8) Uani 1 1 d .
H12C H 0.468(2) 0.548(3) 0.7514(17) 0.059(11) Uiso 1 1 d .
C13C C 0.45940(18) 0.5708(2) 0.66183(13) 0.0357(7) Uani 1 1 d .
C14C C 0.41897(18) 0.5465(2) 0.60307(14) 0.0367(7) Uani 1 1 d .
C15C C 0.1459(2) 0.3080(3) 0.52833(16) 0.0439(8) Uani 1 1 d .
H15E H 0.110(2) 0.358(3) 0.5075(17) 0.057(11) Uiso 1 1 d .
H15F H 0.157(2) 0.270(3) 0.5013(18) 0.056(12) Uiso 1 1 d .
C16C C 0.1238(2) 0.2648(3) 0.57975(15) 0.0435(8) Uani 1 1 d .
H16E H 0.116(2) 0.321(3) 0.6045(16) 0.047(10) Uiso 1 1 d .
H16F H 0.165(2) 0.217(3) 0.5998(16) 0.053(11) Uiso 1 1 d .
C17C C 0.0489(2) 0.2121(3) 0.56452(15) 0.0428(8) Uani 1 1 d .
H17F H 0.010(2) 0.262(3) 0.5418(17) 0.059(11) Uiso 1 1 d .
H17E H 0.055(2) 0.151(3) 0.5372(17) 0.057(11) Uiso 1 1 d .
C18C C 0.0241(2) 0.1753(3) 0.61712(16) 0.0461(8) Uani 1 1 d .
H18E H 0.0216(19) 0.235(3) 0.6437(15) 0.046(10) Uiso 1 1 d .
H18F H 0.065(2) 0.130(3) 0.6381(18) 0.062(12) Uiso 1 1 d .
C19C C -0.0498(2) 0.1221(3) 0.6035(2) 0.0557(10) Uani 1 1 d .
H19E H -0.093(3) 0.170(3) 0.580(2) 0.082(14) Uiso 1 1 d .
H19F H -0.042(3) 0.057(4) 0.581(2) 0.079(14) Uiso 1 1 d .
C20C C -0.0753(3) 0.0918(4) 0.6573(2) 0.0747(14) Uani 1 1 d .
H20H H -0.1265 0.0649 0.6453 0.112 Uiso 1 1 calc R
H20I H -0.0749 0.1493 0.6821 0.112 Uiso 1 1 calc R
H20G H -0.0409 0.0417 0.6788 0.112 Uiso 1 1 calc R

loop_
_atom_site_aniso_label
_atom_site_aniso_U_11
_atom_site_aniso_U_22
_atom_site_aniso_U_33
_atom_site_aniso_U_23
_atom_site_aniso_U_13
_atom_site_aniso_U_12
S1A 0.0321(4) 0.0379(4) 0.0250(3) 0.0001(3) 0.0048(3) -0.0097(3)
S2A 0.0392(4) 0.0548(5) 0.0304(4) -0.0023(4) 0.0042(3) -0.0171(4)
O1A 0.0450(13) 0.0544(14) 0.0299(11) 0.0019(10) 0.0069(10) -0.0242(11)
N1A 0.0325(13) 0.0398(14) 0.0287(13) -0.0009(11) 0.0038(10) -0.0104(11)
N2A 0.0327(13) 0.0447(15) 0.0261(12) -0.0016(11) 0.0040(10) -0.0056(11)
N3A 0.0343(13) 0.0409(15) 0.0311(13) 0.0000(11) 0.0047(11) -0.0098(11)
N4A 0.0431(15) 0.0486(16) 0.0292(13) -0.0014(12) 0.0034(11) -0.0103(13)
C1A 0.0351(16) 0.0384(17) 0.0319(15) 0.0027(13) 0.0083(13) -0.0083(13)
C2A 0.0340(15) 0.0351(16) 0.0274(14) 0.0006(12) 0.0057(12) -0.0060(12)
C3A 0.0287(14) 0.0360(16) 0.0305(15) -0.0021(12) 0.0030(12) -0.0056(12)
C4A 0.0318(15) 0.0349(16) 0.0284(15) -0.0003(12) 0.0036(12) -0.0018(12)
C5A 0.0330(16) 0.0481(19) 0.0350(17) -0.0028(14) 0.0051(13) -0.0107(14)
C6A 0.0377(18) 0.057(2) 0.0350(18) -0.0096(16) 0.0000(14) -0.0072(16)
C7A 0.0432(18) 0.052(2) 0.0265(16) -0.0050(14) 0.0032(14) 0.0009(15)
C8A 0.0407(17) 0.049(2) 0.0274(15) -0.0019(14) 0.0051(14) -0.0061(15)
C9A 0.0354(15) 0.0336(16) 0.0314(15) 0.0022(12) 0.0079(13) -0.0054(13)
C10A 0.0445(19) 0.050(2) 0.0325(17) -0.0015(14) 0.0093(14) -0.0166(16)
C11A 0.058(2) 0.059(2) 0.0292(17) 0.0010(15) 0.0119(16) -0.0187(18)
C12A 0.057(2) 0.049(2) 0.0273(16) -0.0035(14) 0.0073(15) -0.0162(17)
C13A 0.0410(17) 0.0360(17) 0.0311(16) -0.0001(13) 0.0048(13) -0.0056(13)
C14A 0.0370(16) 0.0339(16) 0.0271(14) 0.0006(12) 0.0057(12) -0.0040(13)
C15A 0.0331(16) 0.0446(18) 0.0298(16) 0.0014(14) 0.0071(13) -0.0125(14)
C16A 0.0360(16) 0.0375(17) 0.0263(15) 0.0010(12) 0.0063(13) -0.0071(13)
C17A 0.0349(16) 0.0355(16) 0.0309(15) 0.0000(13) 0.0100(13) -0.0059(13)
C18A 0.0352(16) 0.0409(18) 0.0295(15) 0.0030(13) 0.0087(13) -0.0024(14)
C19A 0.046(2) 0.046(2) 0.0397(19) -0.0006(15) 0.0160(16) -0.0098(16)
C20A 0.067(3) 0.060(3) 0.057(3) 0.003(2) 0.029(2) -0.021(2)
S1B 0.0356(4) 0.0374(4) 0.0274(4) 0.0028(3) 0.0066(3) -0.0039(3)
S2B 0.0430(4) 0.0387(4) 0.0316(4) 0.0026(3) 0.0029(3) -0.0037(3)
O1B 0.0495(14) 0.0615(16) 0.0378(13) 0.0094(11) 0.0116(11) -0.0180(12)
N1B 0.0387(14) 0.0406(15) 0.0375(15) 0.0026(12) 0.0084(12) -0.0066(12)
N2B 0.0461(16) 0.0551(18) 0.0330(14) 0.0029(13) 0.0103(12) -0.0028(14)
N3B 0.0389(14) 0.0327(13) 0.0307(13) 0.0040(10) 0.0038(11) -0.0021(11)
N4B 0.0441(15) 0.0398(15) 0.0311(14) 0.0000(11) 0.0037(12) 0.0021(12)
C1B 0.0399(17) 0.0405(17) 0.0336(16) 0.0047(13) 0.0100(13) -0.0024(14)
C2B 0.0353(16) 0.0384(17) 0.0306(15) 0.0054(12) 0.0078(13) 0.0016(13)
C3B 0.0334(15) 0.0350(16) 0.0334(16) 0.0005(12) 0.0054(13) -0.0029(13)
C4B 0.0415(17) 0.0360(16) 0.0328(16) 0.0002(13) 0.0066(13) -0.0008(14)
C5B 0.051(2) 0.046(2) 0.042(2) 0.0009(16) -0.0007(16) -0.0095(17)
C6B 0.063(3) 0.053(2) 0.041(2) -0.0067(17) -0.0087(19) -0.004(2)
C7B 0.078(3) 0.068(3) 0.0291(19) 0.0001(17) 0.0094(19) 0.014(2)
C8B 0.060(2) 0.072(3) 0.0335(19) 0.0073(18) 0.0152(18) 0.003(2)
C9B 0.0385(16) 0.0367(16) 0.0321(16) 0.0036(13) 0.0107(13) 0.0066(13)
C10B 0.0413(18) 0.049(2) 0.0335(17) 0.0045(14) 0.0114(14) -0.0033(16)
C11B 0.049(2) 0.055(2) 0.0292(16) 0.0047(15) 0.0153(15) 0.0069(17)
C12B 0.0472(19) 0.051(2) 0.0270(16) 0.0007(14) 0.0090(14) 0.0070(16)
C13B 0.0425(17) 0.0376(17) 0.0292(15) -0.0011(13) 0.0064(13) 0.0059(14)
C14B 0.0372(16) 0.0338(16) 0.0287(15) 0.0021(12) 0.0065(12) 0.0065(13)
C15B 0.0409(18) 0.049(2) 0.0402(19) 0.0073(16) 0.0087(15) -0.0088(16)
C16B 0.0436(19) 0.0438(19) 0.0368(18) 0.0074(15) 0.0045(15) -0.0052(16)
C17B 0.0443(19) 0.0406(19) 0.0413(19) -0.0001(15) 0.0108(15) -0.0041(15)
C18B 0.047(2) 0.048(2) 0.0395(19) 0.0022(16) 0.0152(16) -0.0028(16)
C19B 0.067(3) 0.070(3) 0.063(3) -0.007(2) 0.028(2) -0.023(2)
C20B 0.096(4) 0.089(4) 0.089(4) -0.019(3) 0.054(3) -0.042(3)
S1C 0.0461(4) 0.0413(4) 0.0281(4) 0.0006(3) 0.0095(3) -0.0053(4)
S2C 0.0526(5) 0.0551(5) 0.0306(4) -0.0014(4) 0.0093(4) -0.0153(4)
O1C 0.0470(14) 0.0547(15) 0.0375(13) 0.0010(11) 0.0078(11) -0.0139(12)
N1C 0.0420(15) 0.0427(16) 0.0366(15) -0.0021(12) 0.0022(12) -0.0013(13)
N2C 0.0583(18) 0.0476(17) 0.0273(13) 0.0005(12) 0.0077(13) 0.0006(14)
N3C 0.0443(15) 0.0385(15) 0.0326(14) 0.0016(11) 0.0119(12) -0.0023(12)
N4C 0.0515(17) 0.0471(17) 0.0334(14) -0.0020(12) 0.0115(13) -0.0090(14)
C1C 0.0418(17) 0.0365(17) 0.0408(18) 0.0057(14) 0.0150(14) 0.0013(14)
C2C 0.0407(17) 0.0379(17) 0.0278(15) 0.0024(12) 0.0062(13) 0.0035(13)
C3C 0.0461(19) 0.0387(18) 0.0349(17) -0.0007(13) 0.0031(14) 0.0013(15)
C4C 0.0463(19) 0.0415(19) 0.0367(17) -0.0014(14) 0.0037(15) 0.0003(15)
C5C 0.055(2) 0.062(2) 0.040(2) -0.0031(17) 0.0029(17) -0.0029(19)
C6C 0.062(3) 0.071(3) 0.038(2) -0.0097(19) -0.0083(19) -0.006(2)
C7C 0.089(3) 0.070(3) 0.0252(18) 0.0043(17) 0.0140(19) 0.010(2)
C8C 0.057(2) 0.049(2) 0.042(2) 0.0017(16) 0.0171(18) -0.0038(19)
C9C 0.0430(17) 0.0384(17) 0.0320(16) -0.0003(13) 0.0074(14) 0.0015(14)
C10C 0.048(2) 0.051(2) 0.0352(18) 0.0011(15) 0.0104(15) -0.0085(17)
C11C 0.057(2) 0.053(2) 0.0326(17) 0.0032(15) 0.0119(16) -0.0072(17)
C12C 0.054(2) 0.051(2) 0.0286(16) 0.0000(14) 0.0083(15) -0.0038(17)
C13C 0.0406(17) 0.0356(16) 0.0309(15) -0.0009(12) 0.0092(13) -0.0007(13)
C14C 0.0404(17) 0.0352(16) 0.0356(16) 0.0025(13) 0.0116(14) 0.0031(13)
C15C 0.0417(19) 0.0433(19) 0.044(2) -0.0030(16) 0.0071(16) -0.0063(16)
C16C 0.0445(19) 0.046(2) 0.0384(18) 0.0027(15) 0.0082(15) -0.0029(16)
C17C 0.0419(18) 0.047(2) 0.0375(18) 0.0026(15) 0.0066(15) -0.0008(15)
C18C 0.052(2) 0.049(2) 0.0391(19) 0.0039(16) 0.0136(16) 0.0008(17)
C19C 0.049(2) 0.053(2) 0.067(3) 0.012(2) 0.019(2) 0.0015(19)
C20C 0.076(3) 0.071(3) 0.090(4) 0.027(3) 0.044(3) 0.003(2)

loop_
_atom_type_symbol
_atom_type_description
_atom_type_scat_dispersion_real
_atom_type_scat_dispersion_imag
_atom_type_scat_source
C C 0.0033 0.0016 'International Tables Vol C Tables 4.2.6.8 and 6.1.1.4'
H H 0.0000 0.0000 'International Tables Vol C Tables 4.2.6.8 and 6.1.1.4'
N N 0.0061 0.0033 'International Tables Vol C Tables 4.2.6.8 and 6.1.1.4'
O O 0.0106 0.0060 'International Tables Vol C Tables 4.2.6.8 and 6.1.1.4'
S S 0.1246 0.1234 'International Tables Vol C Tables 4.2.6.8 and 6.1.1.4'

loop_
_geom_angle_atom_site_label_1
_geom_angle_atom_site_label_2
_geom_angle_atom_site_label_3
_geom_angle
C3A S1A C2A 90.08(14)
N4A S2A N3A 100.71(14)
C1A O1A C15A 118.7(2)
C3A N1A C1A 109.5(2)
C8A N2A C4A 117.6(3)
C14A N3A S2A 106.9(2)
C13A N4A S2A 106.5(2)
O1A C1A N1A 121.7(3)
O1A C1A C2A 120.7(3)
N1A C1A C2A 117.6(3)
C1A C2A C9A 128.9(3)
C1A C2A S1A 107.2(2)
C9A C2A S1A 123.9(2)
N1A C3A C4A 124.9(3)
N1A C3A S1A 115.6(2)
C4A C3A S1A 119.4(2)
N2A C4A C5A 122.4(3)
N2A C4A C3A 115.8(3)
C5A C4A C3A 121.7(3)
C6A C5A C4A 118.9(3)
C6A C5A H5A 123(2)
C4A C5A H5A 118(2)
C7A C6A C5A 119.0(3)
C7A C6A H6A 122(3)
C5A C6A H6A 119(3)
C6A C7A C8A 118.6(3)
C6A C7A H7A 123(2)
C8A C7A H7A 119(2)
N2A C8A C7A 123.4(3)
N2A C8A H8A 117(2)
C7A C8A H8A 119.2(19)
C10A C9A C14A 115.3(3)
C10A C9A C2A 123.7(3)
C14A C9A C2A 120.9(3)
C9A C10A C11A 122.8(3)
C9A C10A H10A 120(2)
C11A C10A H10A 117(2)
C12A C11A C10A 122.7(3)
C12A C11A H11A 123(2)
C10A C11A H11A 115(2)
C11A C12A C13A 117.4(3)
C11A C12A H12A 123(2)
C13A C12A H12A 119(2)
N4A C13A C12A 126.3(3)
N4A C13A C14A 113.2(3)
C12A C13A C14A 120.5(3)
N3A C14A C9A 126.0(3)
N3A C14A C13A 112.6(3)
C9A C14A C13A 121.3(3)
O1A C15A C16A 105.7(2)
O1A C15A H15B 108(2)
C16A C15A H15B 110.9(19)
O1A C15A H15A 107.1(19)
C16A C15A H15A 111.6(19)
H15B C15A H15A 113(3)
C15A C16A C17A 112.5(3)
C15A C16A H16B 108.5(18)
C17A C16A H16B 109.2(17)
C15A C16A H16A 108.9(19)
C17A C16A H16A 107.8(19)
H16B C16A H16A 110(3)
C16A C17A C18A 112.7(3)
C16A C17A H17B 107.8(19)
C18A C17A H17B 109.0(19)
C16A C17A H17A 111(2)
C18A C17A H17A 108(2)
H17B C17A H17A 108(3)
C19A C18A C17A 112.7(3)
C19A C18A H18B 111.1(18)
C17A C18A H18B 110.3(18)
C19A C18A H18A 107(2)
C17A C18A H18A 109(2)
H18B C18A H18A 106(3)
C20A C19A C18A 113.5(3)
C20A C19A H19B 110(2)
C18A C19A H19B 107(2)
C20A C19A H19A 109(2)
C18A C19A H19A 110(2)
H19B C19A H19A 107(3)
C19A C20A H20B 108(3)
C19A C20A H20A 107(2)
H20B C20A H20A 107(3)
C19A C20A H20C 113(3)
H20B C20A H20C 112(4)
H20A C20A H20C 109(3)
C3B S1B C2B 90.10(15)
N3B S2B N4B 100.56(14)
C1B O1B C15B 118.0(3)
C3B N1B C1B 108.9(3)
C8B N2B C4B 117.1(3)
C14B N3B S2B 107.0(2)
C13B N4B S2B 106.3(2)
O1B C1B N1B 120.5(3)
O1B C1B C2B 121.4(3)
N1B C1B C2B 118.1(3)
C1B C2B C9B 129.1(3)
C1B C2B S1B 107.2(2)
C9B C2B S1B 123.8(2)
N1B C3B C4B 124.2(3)
N1B C3B S1B 115.7(2)
C4B C3B S1B 120.1(2)
N2B C4B C5B 123.2(3)
N2B C4B C3B 114.8(3)
C5B C4B C3B 122.0(3)
C4B C5B C6B 119.1(4)
C4B C5B H5B 123(3)
C6B C5B H5B 118(3)
C7B C6B C5B 118.0(4)
C7B C6B H6B 126(2)
C5B C6B H6B 116(2)
C6B C7B C8B 119.2(4)
C6B C7B H7B 124(3)
C8B C7B H7B 117(3)
N2B C8B C7B 123.3(4)
N2B C8B H8B 117(3)
C7B C8B H8B 120(3)
C10B C9B C14B 115.1(3)
C10B C9B C2B 123.2(3)
C14B C9B C2B 121.7(3)
C9B C10B C11B 122.8(3)
C9B C10B H10B 118.0(18)
C11B C10B H10B 119.2(18)
C12B C11B C10B 123.1(3)
C12B C11B H11B 123(2)
C10B C11B H11B 114(2)
C11B C12B C13B 117.2(3)
C11B C12B H12B 122(2)
C13B C12B H12B 121(2)
N4B C13B C12B 126.1(3)
N4B C13B C14B 113.9(3)
C12B C13B C14B 120.0(3)
N3B C14B C9B 125.8(3)
N3B C14B C13B 112.4(3)
C9B C14B C13B 121.8(3)
O1B C15B C16B 105.9(3)
O1B C15B H15D 111.1(18)
C16B C15B H15D 113.1(18)
O1B C15B H15C 110(2)
C16B C15B H15C 112(2)
H15D C15B H15C 105(3)
C17B C16B C15B 112.2(3)
C17B C16B H16D 108.7(19)
C15B C16B H16D 106.7(18)
C17B C16B H16C 106(2)
C15B C16B H16C 111(2)
H16D C16B H16C 112(3)
C16B C17B C18B 113.1(3)
C16B C17B H17D 110(2)
C18B C17B H17D 105(2)
C16B C17B H17C 109.9(19)
C18B C17B H17C 108.4(19)
H17D C17B H17C 110(3)
C19B C18B C17B 112.4(3)
C19B C18B H18D 115(2)
C17B C18B H18D 107(2)
C19B C18B H18C 116(3)
C17B C18B H18C 108(3)
H18D C18B H18C 97(3)
C18B C19B C20B 113.3(4)
C18B C19B H19D 101.0(19)
C20B C19B H19D 102.9(19)
C18B C19B H19C 104(3)
C20B C19B H19C 107(3)
H19D C19B H19C 129(3)
C19B C20B H20E 109.5
C19B C20B H20D 109.5
H20E C20B H20D 109.5
C19B C20B H20F 109.5
H20E C20B H20F 109.5
H20D C20B H20F 109.5
C3C S1C C2C 90.45(16)
N4C S2C N3C 100.78(14)
C1C O1C C15C 118.5(3)
C3C N1C C1C 109.6(3)
C4C N2C C8C 116.8(3)
C14C N3C S2C 106.1(2)
C13C N4C S2C 107.7(2)
O1C C1C N1C 122.0(3)
O1C C1C C2C 121.0(3)
N1C C1C C2C 117.0(3)
C1C C2C C9C 129.3(3)
C1C C2C S1C 106.7(2)
C9C C2C S1C 123.9(3)
N1C C3C C4C 125.3(3)
N1C C3C S1C 116.3(3)
C4C C3C S1C 118.5(3)
N2C C4C C5C 123.2(3)
N2C C4C C3C 115.9(3)
C5C C4C C3C 120.9(3)
C4C C5C C6C 118.4(4)
C4C C5C H5C 113(2)
C6C C5C H5C 128(2)
C7C C6C C5C 118.5(4)
C7C C6C H6C 134(3)
C5C C6C H6C 107(3)
C8C C7C C6C 120.0(4)
C8C C7C H7C 120.0
C6C C7C H7C 120.0
C7C C8C N2C 123.1(4)
C7C C8C H8C 125(2)
N2C C8C H8C 111(2)
C10C C9C C14C 115.8(3)
C10C C9C C2C 123.0(3)
C14C C9C C2C 121.2(3)
C9C C10C C11C 122.2(3)
C9C C10C H10C 120(2)
C11C C10C H10C 117(2)
C12C C11C C10C 122.7(3)
C12C C11C H11C 121(2)
C10C C11C H11C 116(2)
C11C C12C C13C 117.3(3)
C11C C12C H12C 123(2)
C13C C12C H12C 119(2)
N4C C13C C12C 127.1(3)
N4C C13C C14C 112.0(3)
C12C C13C C14C 120.8(3)
N3C C14C C9C 125.6(3)
N3C C14C C13C 113.5(3)
C9C C14C C13C 121.0(3)
O1C C15C C16C 106.5(3)
O1C C15C H15E 106(2)
C16C C15C H15E 113(2)
O1C C15C H15F 102(3)
C16C C15C H15F 121(3)
H15E C15C H15F 106(3)
C15C C16C C17C 114.1(3)
C15C C16C H16E 107(2)
C17C C16C H16E 105(2)
C15C C16C H16F 108(2)
C17C C16C H16F 109(2)
H16E C16C H16F 114(3)
C16C C17C C18C 113.8(3)
C16C C17C H17F 106(2)
C18C C17C H17F 109(2)
C16C C17C H17E 107(2)
C18C C17C H17E 110(2)
H17F C17C H17E 111(3)
C19C C18C C17C 115.2(3)
C19C C18C H18E 109(2)
C17C C18C H18E 108(2)
C19C C18C H18F 109(2)
C17C C18C H18F 106(2)
H18E C18C H18F 109(3)
C18C C19C C20C 113.8(4)
C18C C19C H19E 109(2)
C20C C19C H19E 106(2)
C18C C19C H19F 106(2)
C20C C19C H19F 108(2)
H19E C19C H19F 114(4)
C19C C20C H20H 109.5
C19C C20C H20I 109.5
H20H C20C H20I 109.5
C19C C20C H20G 109.5
H20H C20C H20G 109.5
H20I C20C H20G 109.5

loop_
_geom_bond_atom_site_label_1
_geom_bond_atom_site_label_2
_geom_bond_distance
S1A C3A 1.715(3)
S1A C2A 1.731(3)
S2A N4A 1.615(3)
S2A N3A 1.618(3)
O1A C1A 1.343(4)
O1A C15A 1.446(4)
N1A C3A 1.313(4)
N1A C1A 1.355(4)
N2A C8A 1.331(4)
N2A C4A 1.344(4)
N3A C14A 1.344(4)
N4A C13A 1.349(4)
C1A C2A 1.392(4)
C2A C9A 1.451(4)
C3A C4A 1.464(4)
C4A C5A 1.390(4)
C5A C6A 1.377(5)
C5A H5A 0.92(4)
C6A C7A 1.376(5)
C6A H6A 0.88(4)
C7A C8A 1.385(5)
C7A H7A 0.93(4)
C8A H8A 0.89(3)
C9A C10A 1.379(4)
C9A C14A 1.431(4)
C10A C11A 1.417(5)
C10A H10A 0.89(4)
C11A C12A 1.359(5)
C11A H11A 0.95(4)
C12A C13A 1.405(4)
C12A H12A 1.00(4)
C13A C14A 1.441(4)
C15A C16A 1.512(4)
C15A H15B 0.96(3)
C15A H15A 1.05(4)
C16A C17A 1.517(4)
C16A H16B 1.00(3)
C16A H16A 1.00(3)
C17A C18A 1.523(4)
C17A H17B 1.04(4)
C17A H17A 1.00(4)
C18A C19A 1.521(5)
C18A H18B 1.07(3)
C18A H18A 0.97(4)
C19A C20A 1.513(5)
C19A H19B 0.97(4)
C19A H19A 1.01(4)
C20A H20B 0.92(4)
C20A H20A 1.03(4)
C20A H20C 0.99(5)
S1B C3B 1.710(3)
S1B C2B 1.729(3)
S2B N3B 1.617(3)
S2B N4B 1.618(3)
O1B C1B 1.349(4)
O1B C15B 1.429(4)
N1B C3B 1.319(4)
N1B C1B 1.355(4)
N2B C8B 1.323(4)
N2B C4B 1.342(4)
N3B C14B 1.342(4)
N4B C13B 1.338(4)
C1B C2B 1.383(4)
C2B C9B 1.446(4)
C3B C4B 1.463(4)
C4B C5B 1.376(5)
C5B C6B 1.385(5)
C5B H5B 0.91(4)
C6B C7B 1.369(6)
C6B H6B 0.96(4)
C7B C8B 1.389(6)
C7B H7B 0.96(4)
C8B H8B 0.92(4)
C9B C10B 1.381(4)
C9B C14B 1.433(4)
C10B C11B 1.413(5)
C10B H10B 0.97(3)
C11B C12B 1.354(5)
C11B H11B 0.94(4)
C12B C13B 1.420(4)
C12B H12B 0.94(3)
C13B C14B 1.436(4)
C15B C16B 1.525(5)
C15B H15D 1.04(3)
C15B H15C 0.95(4)
C16B C17B 1.507(5)
C16B H16D 0.99(3)
C16B H16C 1.01(4)
C17B C18B 1.528(5)
C17B H17D 1.05(4)
C17B H17C 1.08(4)
C18B C19B 1.513(6)
C18B H18D 1.01(4)
C18B H18C 0.95(4)
C19B C20B 1.514(6)
C19B H19D 1.10(4)
C19B H19C 0.97(4)
C20B H20E 0.9800
C20B H20D 0.9800
C20B H20F 0.9800
S1C C3C 1.698(3)
S1C C2C 1.723(3)
S2C N4C 1.602(3)
S2C N3C 1.625(3)
O1C C1C 1.341(4)
O1C C15C 1.435(4)
N1C C3C 1.298(4)
N1C C1C 1.356(4)
N2C C4C 1.329(4)
N2C C8C 1.374(4)
N3C C14C 1.347(4)
N4C C13C 1.346(4)
C1C C2C 1.405(5)
C2C C9C 1.449(4)
C3C C4C 1.479(5)
C4C C5C 1.372(5)
C5C C6C 1.384(5)
C5C H5C 1.11(4)
C6C C7C 1.379(6)
C6C H6C 0.95(5)
C7C C8C 1.319(6)
C7C H7C 0.9500
C8C H8C 0.77(3)
C9C C10C 1.391(5)
C9C C14C 1.420(5)
C10C C11C 1.414(5)
C10C H10C 1.01(4)
C11C C12C 1.364(5)
C11C H11C 1.10(4)
C12C C13C 1.398(4)
C12C H12C 1.05(4)
C13C C14C 1.446(4)
C15C C16C 1.505(5)
C15C H15E 0.99(4)
C15C H15F 0.89(4)
C16C C17C 1.510(5)
C16C H16E 1.00(4)
C16C H16F 1.01(4)
C17C C18C 1.524(5)
C17C H17F 1.03(4)
C17C H17E 1.08(4)
C18C C19C 1.496(5)
C18C H18E 1.04(4)
C18C H18F 0.99(4)
C19C C20C 1.530(6)
C19C H19E 1.07(5)
C19C H19F 1.06(5)
C20C H20H 0.9800
C20C H20I 0.9800
C20C H20G 0.9800
